data_1561661
loop_
_publ_author_name
'Kohlgruber, Tsuyoshi A.'
'Mackley, Stephanie A.'
'Bo, Fabrice Dal'
'Aksenov, Sergey M.'
'Burns, Peter C.'

_publ_section_title
;
 The role of 1-ethyl-3-methylimidazolium diethyl phosphate ionic liquid in
 uranyl phosphate compounds
;
_journal_name_full 'Journal of Solid State Chemistry'
_journal_page_first 120938
_journal_paper_doi 10.1016/j.jssc.2019.120938
_journal_volume 279
_journal_year 2019
_chemical_formula_sum 'C18 H41 N4 O22 P3 U2'
_chemical_formula_weight 1234.52
_space_group_crystal_system triclinic
_space_group_IT_number 2
_space_group_name_Hall '-P 1'
_space_group_name_H-M_alt 'P -1'
_atom_sites_solution_hydrogens geom
_atom_sites_solution_primary direct
_atom_sites_solution_secondary difmap
_audit_creation_method SHELXL-2016/6
_cell_angle_alpha 91.197(4)
_cell_angle_beta 102.993(4)
_cell_angle_gamma 102.625(4)
_cell_formula_units_Z 2
_cell_length_a 9.316(3)
_cell_length_b 11.890(4)
_cell_length_c 18.477(7)
_cell_measurement_reflns_used 5265
_cell_measurement_temperature 220(2)
_cell_measurement_theta_max 24.89
_cell_measurement_theta_min 2.27
_cell_volume 1940.7(12)
_computing_cell_refinement 'Bruker SAINT (Bruker, 2015)'
_computing_data_collection 'Bruker APEX-3 (Bruker, 2015)'
_computing_data_reduction 'Bruker SAINT (Bruker, 2015)'
_computing_molecular_graphics 'Bruker XP (Bruker, 2015)'
_computing_publication_material 'CIFTAB (Sheldrick, 2008)'
_computing_structure_refinement 'SHELXL-2016/6 (Sheldrick, 2015)'
_computing_structure_solution 'SHELXS-2014/2 (Sheldrick, 2015)'
_diffrn_ambient_temperature 220(2)
_diffrn_detector_area_resol_mean 8.33
_diffrn_measured_fraction_theta_full 0.998
_diffrn_measured_fraction_theta_max 0.909
_diffrn_measurement_device_type 'Bruker APEX-II'
_diffrn_measurement_method 'combination of \w and \f-scans '
_diffrn_radiation_type MoK\a
_diffrn_radiation_wavelength 0.71073
_diffrn_reflns_av_R_equivalents 0.0629
_diffrn_reflns_av_unetI/netI 0.0941
_diffrn_reflns_Laue_measured_fraction_full 0.998
_diffrn_reflns_Laue_measured_fraction_max 0.909
_diffrn_reflns_limit_h_max 12
_diffrn_reflns_limit_h_min -12
_diffrn_reflns_limit_k_max 15
_diffrn_reflns_limit_k_min -15
_diffrn_reflns_limit_l_max 23
_diffrn_reflns_limit_l_min -24
_diffrn_reflns_number 23691
_diffrn_reflns_point_group_measured_fraction_full 0.998
_diffrn_reflns_point_group_measured_fraction_max 0.909
_diffrn_reflns_theta_full 25.242
_diffrn_reflns_theta_max 29.016
_diffrn_reflns_theta_min 1.134
_diffrn_source 'Incoatec micro-focus'
_exptl_absorpt_coefficient_mu 8.538
_exptl_absorpt_correction_type multi-scan
_exptl_absorpt_process_details 'SADABS (Krause et al., 2015)'
_exptl_crystal_colour colourless
_exptl_crystal_density_diffrn 2.112
_exptl_crystal_description blocky
_exptl_crystal_F_000 1164
_exptl_crystal_size_max 0.105
_exptl_crystal_size_mid 0.020
_exptl_crystal_size_min 0.015
_exptl_transmission_factor_max 0.7458
_exptl_transmission_factor_min 0.4762
_refine_diff_density_max 1.634
_refine_diff_density_min -1.039
_refine_diff_density_rms 0.159
_refine_ls_extinction_coef .
_refine_ls_extinction_method none
_refine_ls_goodness_of_fit_ref 0.941
_refine_ls_hydrogen_treatment constr
_refine_ls_matrix_type full
_refine_ls_number_parameters 407
_refine_ls_number_reflns 9406
_refine_ls_number_restraints 2
_refine_ls_restrained_S_all 0.941
_refine_ls_R_factor_all 0.0923
_refine_ls_R_factor_gt 0.0433
_refine_ls_shift/su_max 0.021
_refine_ls_shift/su_mean 0.001
_refine_ls_structure_factor_coef Fsqd
_refine_ls_weighting_details 'w=1/[\s^2^(Fo^2^)+(0.0372P)^2^] where P=(Fo^2^+2Fc^2^)/3'
_refine_ls_weighting_scheme calc
_refine_ls_wR_factor_gt 0.0930
_refine_ls_wR_factor_ref 0.1075
_reflns_Friedel_coverage 0.000
_reflns_Friedel_fraction_full .
_reflns_Friedel_fraction_max .
_reflns_number_gt 5578
_reflns_number_total 9406
_reflns_threshold_expression 'I > 2\s(I)'
_cod_data_source_file chain2_final.cif
_cod_data_source_block try1
_cod_original_cell_volume 1940.9(12)
_cod_database_code 1561661
_shelx_shelxl_version_number 2016/6
_shelx_space_group_comment
; 
The symmetry employed for this shelxl refinement is uniquely defined 
by the following loop, which should always be used as a source of 
symmetry information in preference to the above space-group names. 
They are only intended as comments. 
;
_shelx_estimated_absorpt_t_min 0.468
_shelx_estimated_absorpt_t_max 0.883
_diffrn_source_monochromator 'MONTEL Multi-layer'

loop_
_space_group_symop_operation_xyz
'x, y, z'
'-x, -y, -z'

loop_
_atom_site_label
_atom_site_type_symbol
_atom_site_fract_x
_atom_site_fract_y
_atom_site_fract_z
_atom_site_U_iso_or_equiv
_atom_site_adp_type
_atom_site_occupancy
_atom_site_site_symmetry_order
_atom_site_calc_flag
_atom_site_refinement_flags_posn
_atom_site_refinement_flags_adp
_atom_site_refinement_flags_occupancy
_atom_site_disorder_assembly
_atom_site_disorder_group
U1 U 0.61968(3) 0.34504(3) 0.41520(2) 0.04200(10) Uani 1 1 d . . . . .
U2 U 0.88226(3) 0.60318(3) 0.11724(2) 0.04603(11) Uani 1 1 d . . . . .
P1 P 0.6683(3) 0.4015(2) 0.22862(12) 0.0537(6) Uani 1 1 d . . . . .
P2 P 0.5464(3) 0.63417(19) 0.41901(12) 0.0473(5) Uani 1 1 d . . . . .
P3 P 1.0960(3) 0.6760(2) -0.02889(12) 0.0531(6) Uani 1 1 d . . . . .
O1 O 0.7878(7) 0.4259(5) 0.4713(3) 0.0636(17) Uani 1 1 d . . . . .
O2 O 0.4519(6) 0.2609(5) 0.3584(3) 0.0562(15) Uani 1 1 d . . . . .
O3 O 1.0598(7) 0.6265(6) 0.1799(4) 0.0756(19) Uani 1 1 d . . . . .
O4 O 0.7031(6) 0.5866(5) 0.0559(3) 0.0586(15) Uani 1 1 d . . . . .
O5 O 0.7612(7) 0.1967(6) 0.3885(3) 0.0655(17) Uani 1 1 d . . . . .
O6 O 0.6588(7) 0.1672(5) 0.4808(3) 0.0688(17) Uani 1 1 d . . . . .
O7 O 0.9172(8) 0.8198(5) 0.1204(4) 0.0722(19) Uani 1 1 d . . . . .
O8 O 0.8103(8) 0.7369(6) 0.2026(3) 0.077(2) Uani 1 1 d . . . . .
O9 O 0.7069(6) 0.3942(5) 0.3108(3) 0.0496(14) Uani 1 1 d . . . . .
O10 O 0.7786(7) 0.4898(5) 0.2007(3) 0.0682(18) Uani 1 1 d . . . . .
O11 O 0.5245(6) 0.5089(5) 0.3981(3) 0.0531(15) Uani 1 1 d . . . . .
O12 O 0.9903(7) 0.6622(5) 0.0203(3) 0.0715(18) Uani 1 1 d . . . . .
O13 O 0.5022(12) 0.4073(10) 0.2034(6) 0.157(4) Uiso 1 1 d D . . . .
O14 O 0.6626(8) 0.2827(6) 0.1879(4) 0.085(2) Uiso 1 1 d . . . . .
O15 O 0.4955(7) 0.6627(5) 0.4863(3) 0.0687(18) Uani 1 1 d . . . . .
O16 O 0.7174(6) 0.6978(5) 0.4347(3) 0.0562(15) Uani 1 1 d . . . . .
O17 O 0.4612(6) 0.6829(5) 0.3491(3) 0.0620(16) Uani 1 1 d . . . . .
O18 O 1.0938(7) 0.5735(5) -0.0749(4) 0.0672(17) Uani 1 1 d . . . . .
O19 O 1.0687(9) 0.7690(5) -0.0845(3) 0.087(2) Uani 1 1 d . . . . .
O20 O 1.2567(9) 0.7209(8) 0.0277(4) 0.112(3) Uani 1 1 d . . . . .
O21 O 0.7755(9) 0.0434(6) 0.4484(4) 0.094(2) Uani 1 1 d . . . . .
O22 O 0.8578(10) 0.9214(7) 0.2015(5) 0.112(3) Uani 1 1 d . . . . .
N1 N 0.7333(9) 0.1314(7) 0.4399(5) 0.066(2) Uani 1 1 d . . . . .
N2 N 0.8608(10) 0.8291(7) 0.1757(5) 0.073(2) Uani 1 1 d . . . . .
N3 N 1.0901(7) 0.3647(6) 0.3311(4) 0.0496(17) Uani 1 1 d . . . . .
N4 N 1.0942(8) 0.1903(7) 0.3564(5) 0.061(2) Uani 1 1 d . . . . .
C1 C 0.466(2) 0.5176(13) 0.1893(13) 0.263(12) Uiso 1 1 d D . . . .
H1A H 0.536101 0.565915 0.164106 0.315 Uiso 1 1 calc R U . . .
H1B H 0.464005 0.559564 0.235234 0.315 Uiso 1 1 calc R U . . .
C2 C 0.3078(19) 0.4779(16) 0.1385(11) 0.194(8) Uiso 1 1 d D . . . .
H2A H 0.267250 0.544746 0.123940 0.291 Uiso 1 1 calc R U . . .
H2B H 0.313503 0.434985 0.094384 0.291 Uiso 1 1 calc R U . . .
H2C H 0.242170 0.428701 0.164759 0.291 Uiso 1 1 calc R U . . .
C3 C 0.5756(16) 0.1761(13) 0.2056(9) 0.132(5) Uiso 1 1 d . . . . .
H3A H 0.625270 0.157944 0.255133 0.158 Uiso 1 1 calc R U . . .
H3B H 0.475624 0.187182 0.208149 0.158 Uiso 1 1 calc R U . . .
C4 C 0.556(2) 0.0827(18) 0.1561(11) 0.208(9) Uiso 1 1 d . . . . .
H4A H 0.496362 0.014789 0.172373 0.311 Uiso 1 1 calc R U . . .
H4B H 0.504196 0.098396 0.107036 0.311 Uiso 1 1 calc R U . . .
H4C H 0.654159 0.069096 0.154119 0.311 Uiso 1 1 calc R U . . .
C5 C 0.8019(10) 0.6966(10) 0.3778(5) 0.080(3) Uani 1 1 d . . . . .
H5A H 0.784625 0.617084 0.356742 0.096 Uiso 1 1 calc R U . . .
H5B H 0.764930 0.742955 0.337562 0.096 Uiso 1 1 calc R U . . .
C6 C 0.9560(11) 0.7400(11) 0.4060(7) 0.111(4) Uani 1 1 d . . . . .
H6A H 1.008643 0.737855 0.366476 0.167 Uiso 1 1 calc R U . . .
H6B H 0.973658 0.819227 0.426058 0.167 Uiso 1 1 calc R U . . .
H6C H 0.993341 0.693432 0.445227 0.167 Uiso 1 1 calc R U . . .
C7 C 0.4476(15) 0.8036(10) 0.3510(6) 0.104(4) Uani 1 1 d . . . . .
H7A H 0.364568 0.810660 0.373993 0.124 Uiso 1 1 calc R U . . .
H7B H 0.541334 0.852867 0.381160 0.124 Uiso 1 1 calc R U . . .
C8 C 0.4192(19) 0.8407(12) 0.2774(8) 0.150(6) Uani 1 1 d . . . . .
H8A H 0.410368 0.920423 0.279204 0.225 Uiso 1 1 calc R U . . .
H8B H 0.502097 0.834486 0.254994 0.225 Uiso 1 1 calc R U . . .
H8C H 0.325692 0.792366 0.247841 0.225 Uiso 1 1 calc R U . . .
C9 C 1.0354(14) 0.8766(11) -0.0611(7) 0.101(4) Uiso 1 1 d . . . . .
H9A H 1.096781 0.942125 -0.079846 0.121 Uiso 1 1 calc R U . . .
H9B H 1.060552 0.887002 -0.006582 0.121 Uiso 1 1 calc R U . . .
C10 C 0.8745(17) 0.8727(11) -0.0902(8) 0.136(5) Uani 1 1 d . . . . .
H10A H 0.852376 0.944145 -0.074588 0.204 Uiso 1 1 calc R U . . .
H10B H 0.850399 0.863130 -0.144126 0.204 Uiso 1 1 calc R U . . .
H10C H 0.814263 0.808147 -0.071049 0.204 Uiso 1 1 calc R U . . .
C11 C 1.3954(13) 0.7228(12) 0.0063(7) 0.108(4) Uani 1 1 d . . . . .
H11A H 1.382140 0.733505 -0.047017 0.129 Uiso 1 1 calc R U . . .
H11B H 1.424249 0.648975 0.015649 0.129 Uiso 1 1 calc R U . . .
C12 C 1.5129(13) 0.8161(11) 0.0486(7) 0.120(5) Uani 1 1 d . . . . .
H12A H 1.606984 0.817248 0.034082 0.180 Uiso 1 1 calc R U . . .
H12B H 1.484339 0.889000 0.038817 0.180 Uiso 1 1 calc R U . . .
H12C H 1.526344 0.804680 0.101328 0.180 Uiso 1 1 calc R U . . .
C13 C 1.1295(10) 0.2962(9) 0.3843(5) 0.062(2) Uani 1 1 d . . . . .
H13A H 1.175776 0.320890 0.434421 0.075 Uiso 1 1 calc R U . . .
C14 C 1.0301(12) 0.1882(10) 0.2823(6) 0.078(3) Uani 1 1 d . . . . .
H14A H 0.994281 0.122600 0.248369 0.094 Uiso 1 1 calc R U . . .
C15 C 1.0281(11) 0.2991(9) 0.2668(5) 0.067(3) Uani 1 1 d . . . . .
H15A H 0.990442 0.324997 0.220183 0.080 Uiso 1 1 calc R U . . .
C16 C 1.1093(11) 0.4880(8) 0.3417(5) 0.072(3) Uani 1 1 d . . . . .
H16A H 1.071833 0.518158 0.294550 0.108 Uiso 1 1 calc R U . . .
H16B H 1.053164 0.504897 0.377273 0.108 Uiso 1 1 calc R U . . .
H16C H 1.215809 0.523818 0.360448 0.108 Uiso 1 1 calc R U . . .
C17 C 1.1198(14) 0.0892(10) 0.3970(8) 0.104(4) Uani 1 1 d . . . . .
H17A H 1.021791 0.041615 0.400480 0.125 Uiso 1 1 calc R U . . .
H17B H 1.178439 0.115649 0.447847 0.125 Uiso 1 1 calc R U . . .
C18 C 1.2000(13) 0.0171(9) 0.3629(7) 0.103(4) Uani 1 1 d . . . . .
H18A H 1.212839 -0.047796 0.392673 0.154 Uiso 1 1 calc R U . . .
H18B H 1.141661 -0.011350 0.312979 0.154 Uiso 1 1 calc R U . . .
H18C H 1.298509 0.062779 0.360407 0.154 Uiso 1 1 calc R U . . .

loop_
_atom_site_aniso_label
_atom_site_aniso_U_11
_atom_site_aniso_U_22
_atom_site_aniso_U_33
_atom_site_aniso_U_23
_atom_site_aniso_U_13
_atom_site_aniso_U_12
U1 0.04908(19) 0.0477(2) 0.03488(17) 0.00926(13) 0.02319(14) 0.00872(14)
U2 0.0618(2) 0.0444(2) 0.03520(17) 0.01411(13) 0.02095(15) 0.00848(15)
P1 0.0620(14) 0.0616(15) 0.0403(12) 0.0179(11) 0.0192(11) 0.0114(11)
P2 0.0630(14) 0.0472(13) 0.0425(12) 0.0179(10) 0.0327(11) 0.0132(11)
P3 0.0735(16) 0.0488(14) 0.0443(13) 0.0159(10) 0.0324(12) 0.0093(11)
O1 0.073(4) 0.074(4) 0.038(3) 0.007(3) 0.011(3) 0.005(3)
O2 0.050(3) 0.058(4) 0.062(4) 0.009(3) 0.020(3) 0.008(3)
O3 0.084(5) 0.073(5) 0.065(4) 0.022(3) 0.013(4) 0.010(4)
O4 0.068(4) 0.063(4) 0.042(3) 0.009(3) 0.011(3) 0.012(3)
O5 0.080(4) 0.078(5) 0.056(4) 0.013(3) 0.032(3) 0.038(4)
O6 0.087(5) 0.071(4) 0.066(4) 0.025(3) 0.039(4) 0.033(4)
O7 0.103(5) 0.051(4) 0.062(4) 0.005(3) 0.033(4) 0.004(3)
O8 0.123(6) 0.057(4) 0.055(4) 0.001(3) 0.043(4) 0.005(4)
O9 0.056(3) 0.062(4) 0.034(3) 0.011(3) 0.021(3) 0.008(3)
O10 0.107(5) 0.064(4) 0.041(3) 0.024(3) 0.039(3) 0.012(3)
O11 0.066(4) 0.053(4) 0.046(3) 0.017(3) 0.027(3) 0.009(3)
O12 0.101(5) 0.063(4) 0.070(4) 0.030(3) 0.050(4) 0.027(4)
O15 0.112(5) 0.062(4) 0.061(4) 0.023(3) 0.063(4) 0.035(4)
O16 0.066(4) 0.062(4) 0.041(3) 0.001(3) 0.024(3) 0.005(3)
O17 0.072(4) 0.057(4) 0.059(4) 0.030(3) 0.018(3) 0.014(3)
O18 0.082(4) 0.050(4) 0.079(5) 0.007(3) 0.041(4) 0.013(3)
O19 0.173(7) 0.046(4) 0.055(4) 0.018(3) 0.050(4) 0.028(4)
O20 0.086(5) 0.157(8) 0.090(6) -0.023(5) 0.032(5) 0.013(5)
O21 0.130(6) 0.069(5) 0.103(6) 0.018(4) 0.036(5) 0.057(5)
O22 0.161(8) 0.056(5) 0.115(7) -0.024(5) 0.051(6) 0.001(5)
N1 0.073(5) 0.068(6) 0.066(5) 0.017(4) 0.025(4) 0.028(4)
N2 0.106(7) 0.045(5) 0.064(6) -0.007(4) 0.029(5) 0.002(5)
N3 0.060(4) 0.045(4) 0.044(4) 0.007(3) 0.009(3) 0.015(3)
N4 0.069(5) 0.063(5) 0.064(5) 0.024(4) 0.026(4) 0.029(4)
C5 0.074(7) 0.107(9) 0.056(6) -0.010(6) 0.037(5) -0.008(6)
C6 0.068(7) 0.115(10) 0.144(12) -0.016(9) 0.043(8) -0.010(7)
C7 0.163(12) 0.084(9) 0.091(9) 0.043(7) 0.040(8) 0.070(8)
C8 0.242(18) 0.112(11) 0.140(13) 0.082(10) 0.073(13) 0.098(12)
C10 0.186(15) 0.101(11) 0.153(14) -0.005(9) 0.084(12) 0.055(10)
C11 0.095(9) 0.144(12) 0.085(9) 0.014(8) 0.039(7) 0.012(8)
C12 0.090(9) 0.127(12) 0.114(11) -0.006(9) -0.004(8) -0.007(8)
C13 0.061(6) 0.080(7) 0.048(5) 0.017(5) 0.011(4) 0.020(5)
C14 0.095(8) 0.069(8) 0.073(8) -0.012(6) 0.021(6) 0.026(6)
C15 0.092(7) 0.073(7) 0.036(5) -0.002(5) 0.013(5) 0.026(6)
C16 0.087(7) 0.073(7) 0.051(6) 0.008(5) -0.005(5) 0.026(6)
C17 0.120(10) 0.080(8) 0.137(11) 0.044(8) 0.055(9) 0.045(7)
C18 0.111(9) 0.056(7) 0.154(12) 0.045(7) 0.043(9) 0.033(6)

loop_
_atom_type_symbol
_atom_type_description
_atom_type_scat_dispersion_real
_atom_type_scat_dispersion_imag
_atom_type_scat_source
C C 0.0033 0.0016 'International Tables Vol C Tables 4.2.6.8 and 6.1.1.4'
H H 0.0000 0.0000 'International Tables Vol C Tables 4.2.6.8 and 6.1.1.4'
N N 0.0061 0.0033 'International Tables Vol C Tables 4.2.6.8 and 6.1.1.4'
O O 0.0106 0.0060 'International Tables Vol C Tables 4.2.6.8 and 6.1.1.4'
P P 0.1023 0.0942 'International Tables Vol C Tables 4.2.6.8 and 6.1.1.4'
U U -9.6767 9.6646 'International Tables Vol C Tables 4.2.6.8 and 6.1.1.4'

loop_
_geom_angle_atom_site_label_1
_geom_angle_atom_site_label_2
_geom_angle_atom_site_label_3
_geom_angle
_geom_angle_site_symmetry_1
_geom_angle_site_symmetry_3
O1 U1 O2 178.8(3) . .
O1 U1 O9 90.3(2) . .
O2 U1 O9 89.5(2) . .
O1 U1 O15 90.7(3) . 2_666
O2 U1 O15 89.8(2) . 2_666
O9 U1 O15 164.8(2) . 2_666
O1 U1 O11 90.6(2) . .
O2 U1 O11 90.6(2) . .
O9 U1 O11 84.02(18) . .
O15 U1 O11 80.83(19) 2_666 .
O1 U1 O6 90.6(3) . .
O2 U1 O6 88.4(2) . .
O9 U1 O6 122.7(2) . .
O15 U1 O6 72.5(2) 2_666 .
O11 U1 O6 153.27(19) . .
O1 U1 O5 88.7(3) . .
O2 U1 O5 90.1(2) . .
O9 U1 O5 72.6(2) . .
O15 U1 O5 122.6(2) 2_666 .
O11 U1 O5 156.60(19) . .
O6 U1 O5 50.13(19) . .
O1 U1 N1 90.3(3) . .
O2 U1 N1 88.5(2) . .
O9 U1 N1 97.8(2) . .
O15 U1 N1 97.3(2) 2_666 .
O11 U1 N1 177.96(19) . .
O6 U1 N1 24.87(18) . .
O5 U1 N1 25.27(18) . .
O3 U2 O4 177.1(3) . .
O3 U2 O12 91.9(3) . .
O4 U2 O12 88.5(2) . .
O3 U2 O18 91.2(3) . 2_765
O4 U2 O18 91.7(2) . 2_765
O12 U2 O18 81.5(2) . 2_765
O3 U2 O10 89.1(3) . .
O4 U2 O10 91.4(2) . .
O12 U2 O10 162.5(2) . .
O18 U2 O10 81.0(2) 2_765 .
O3 U2 O8 87.9(3) . .
O4 U2 O8 89.5(2) . .
O12 U2 O8 124.0(2) . .
O18 U2 O8 154.5(2) 2_765 .
O10 U2 O8 73.5(2) . .
O3 U2 O7 87.4(3) . .
O4 U2 O7 90.0(2) . .
O12 U2 O7 73.7(2) . .
O18 U2 O7 155.1(2) 2_765 .
O10 U2 O7 123.9(2) . .
O8 U2 O7 50.4(2) . .
O3 U2 N2 86.8(3) . .
O4 U2 N2 90.3(3) . .
O12 U2 N2 99.0(2) . .
O18 U2 N2 178.0(2) 2_765 .
O10 U2 N2 98.6(2) . .
O8 U2 N2 25.1(2) . .
O7 U2 N2 25.3(2) . .
O10 P1 O9 114.3(3) . .
O10 P1 O13 116.0(5) . .
O9 P1 O13 109.0(5) . .
O10 P1 O14 106.2(4) . .
O9 P1 O14 110.2(4) . .
O13 P1 O14 100.1(5) . .
O15 P2 O11 116.0(3) . .
O15 P2 O17 111.3(4) . .
O11 P2 O17 105.0(3) . .
O15 P2 O16 105.3(3) . .
O11 P2 O16 111.3(3) . .
O17 P2 O16 107.8(3) . .
O18 P3 O12 117.1(4) . .
O18 P3 O19 105.1(4) . .
O12 P3 O19 111.6(4) . .
O18 P3 O20 111.1(4) . .
O12 P3 O20 102.9(4) . .
O19 P3 O20 109.0(5) . .
N1 O5 U1 97.1(5) . .
N1 O6 U1 98.0(5) . .
N2 O7 U2 96.0(5) . .
N2 O8 U2 96.9(5) . .
P1 O9 U1 146.9(3) . .
P1 O10 U2 158.7(4) . .
P2 O11 U1 147.0(3) . .
P3 O12 U2 160.0(4) . .
C1 O13 P1 119.1(11) . .
C3 O14 P1 121.6(8) . .
P2 O15 U1 164.3(4) . 2_666
C5 O16 P2 120.6(5) . .
C7 O17 P2 120.6(6) . .
P3 O18 U2 164.8(4) . 2_765
C9 O19 P3 121.0(7) . .
C11 O20 P3 122.1(7) . .
O21 N1 O6 123.1(8) . .
O21 N1 O5 122.2(8) . .
O6 N1 O5 114.7(8) . .
O21 N1 U1 178.0(7) . .
O6 N1 U1 57.1(4) . .
O5 N1 U1 57.6(4) . .
O22 N2 O8 121.9(9) . .
O22 N2 O7 121.5(8) . .
O8 N2 O7 116.7(8) . .
O22 N2 U2 177.3(8) . .
O8 N2 U2 58.1(4) . .
O7 N2 U2 58.7(4) . .
C13 N3 C15 108.4(8) . .
C13 N3 C16 125.1(8) . .
C15 N3 C16 126.5(8) . .
C13 N4 C14 108.5(8) . .
C13 N4 C17 126.1(10) . .
C14 N4 C17 125.4(10) . .
O13 C1 C2 99.8(14) . .
C4 C3 O14 115.1(14) . .
C6 C5 O16 111.8(9) . .
C8 C7 O17 110.1(10) . .
O19 C9 C10 109.5(10) . .
O20 C11 C12 109.5(11) . .
N4 C13 N3 109.4(8) . .
C15 C14 N4 106.8(9) . .
N3 C15 C14 106.9(9) . .
N4 C17 C18 114.1(10) . .

loop_
_geom_bond_atom_site_label_1
_geom_bond_atom_site_label_2
_geom_bond_distance
_geom_bond_site_symmetry_2
U1 O1 1.739(6) .
U1 O2 1.755(5) .
U1 O9 2.295(5) .
U1 O15 2.305(5) 2_666
U1 O11 2.311(5) .
U1 O6 2.514(6) .
U1 O5 2.523(6) .
U1 N1 2.964(9) .
U2 O3 1.754(6) .
U2 O4 1.762(6) .
U2 O12 2.296(6) .
U2 O18 2.300(6) 2_765
U2 O10 2.306(5) .
U2 O8 2.511(6) .
U2 O7 2.523(6) .
U2 N2 2.938(8) .
P1 O10 1.488(6) .
P1 O9 1.488(5) .
P1 O13 1.530(11) .
P1 O14 1.571(7) .
P2 O15 1.485(5) .
P2 O11 1.489(6) .
P2 O17 1.551(6) .
P2 O16 1.566(6) .
P3 O18 1.466(6) .
P3 O12 1.469(6) .
P3 O19 1.548(6) .
P3 O20 1.595(8) .
O5 N1 1.275(9) .
O6 N1 1.259(9) .
O7 N2 1.262(9) .
O8 N2 1.254(9) .
O13 C1 1.441(5) .
O14 C3 1.434(15) .
O16 C5 1.450(9) .
O17 C7 1.469(11) .
O19 C9 1.460(12) .
O20 C11 1.429(12) .
O21 N1 1.198(9) .
O22 N2 1.197(9) .
N3 C13 1.329(10) .
N3 C15 1.344(10) .
N3 C16 1.441(11) .
N4 C13 1.295(11) .
N4 C14 1.362(12) .
N4 C17 1.466(13) .
C1 C2 1.525(5) .
C3 C4 1.377(19) .
C5 C6 1.389(12) .
C7 C8 1.424(15) .
C9 C10 1.464(15) .
C11 C12 1.445(14) .
C14 C15 1.358(13) .
C17 C18 1.471(14) .
